data_2243940
loop_
_publ_author_name
'Homrani, Yasmina'
'Dahdouh, Abdelaziz'
'El Amrani, Mohamed Amin'
'Loxq, Pauline'
'Capet, Fr\'ed\'eric'
'Suisse, Isabelle'
'Sauthier, Mathieu'

_publ_section_title
;
 Synthesis and crystal structure of a new chiral \a-aminooxime nickel(II)
 complex
;
_journal_coeditor_code EX2048
_journal_issue 11
_journal_name_full 'Acta Crystallographica Section E'
_journal_page_first
;
;
_journal_paper_doi 10.1107/S2056989021010537
_journal_volume 77
_journal_year 2021
_chemical_absolute_configuration rmad
_chemical_formula_iupac '[Ni2 Cl2 (C16 H23 Cl N3 O)2]'
_chemical_formula_moiety 'C32 H46 Cl4 N6 Ni2 O2'
_chemical_formula_sum 'C32 H46 Cl4 N6 Ni2 O2'
_chemical_formula_weight 805.97
_chemical_name_systematic
'Dichloridobis{(2<i>S</i>,5<i>R</i>)-2-methyl-5-(prop-1-en-2-yl)-2-[(pyridin-2-yl)methylamino]cyclohexan-1-one oxime}dinickel(II)'
_space_group_crystal_system monoclinic
_space_group_IT_number 4
_space_group_name_Hall 'P 2yb'
_space_group_name_H-M_alt 'P 1 21 1'
_atom_sites_solution_hydrogens mixed
_atom_sites_solution_primary dual
_atom_sites_solution_secondary difmap
_audit_creation_method
;
Olex2 1.3
(compiled 2020.11.12 svn.r5f609507 for OlexSys, GUI svn.r6272)
;
_cell_angle_alpha 90
_cell_angle_beta 114.014(2)
_cell_angle_gamma 90
_cell_formula_units_Z 2
_cell_length_a 13.3729(9)
_cell_length_b 8.9363(7)
_cell_length_c 16.4248(16)
_cell_measurement_reflns_used 9996
_cell_measurement_temperature 100.02
_cell_measurement_theta_max 29.99
_cell_measurement_theta_min 2.65
_cell_volume 1792.9(3)
_computing_cell_refinement
;
SAINT (Bruker, 2019)
;
_computing_data_collection
;
APEX2 (Bruker, 2019)
;
_computing_data_reduction
;
SAINT(Bruker, 2019)
;
_computing_molecular_graphics
;
<i>OLEX2</i> (Dolomanov <i>et al.</i>,  2009)
;
_computing_publication_material
;
<i>OLEX2</i> (Dolomanov <i>et al.</i>,  2009)
;
_computing_structure_refinement
;
ShelXL (Sheldrick, 2015b)
;
_computing_structure_solution
;
ShelXT (Sheldrick, 2015a)
;
_diffrn_ambient_temperature 100.02
_diffrn_measured_fraction_theta_full 1.000
_diffrn_measured_fraction_theta_max 0.997
_diffrn_measurement_device_type 'Bruker APEXII CCD'
_diffrn_measurement_method '\f and \w scans'
_diffrn_radiation_type MoK\a
_diffrn_radiation_wavelength 0.71073
_diffrn_reflns_av_R_equivalents 0.0368
_diffrn_reflns_av_unetI/netI 0.0457
_diffrn_reflns_limit_h_max 19
_diffrn_reflns_limit_h_min -17
_diffrn_reflns_limit_k_max 12
_diffrn_reflns_limit_k_min -12
_diffrn_reflns_limit_l_max 21
_diffrn_reflns_limit_l_min -23
_diffrn_reflns_number 42747
_diffrn_reflns_theta_full 25.242
_diffrn_reflns_theta_max 30.493
_diffrn_reflns_theta_min 1.357
_diffrn_source 'microfocus sealed X-ray tube'
_diffrn_standards_number 0
_exptl_absorpt_coefficient_mu 1.387
_exptl_absorpt_correction_T_max 0.7461
_exptl_absorpt_correction_T_min 0.6688
_exptl_absorpt_correction_type multi-scan
_exptl_absorpt_process_details
;
(SADABS; Krause <i>et al.</i>,  2015)
;
_exptl_crystal_colour green
_exptl_crystal_density_diffrn 1.493
_exptl_crystal_description block
_exptl_crystal_F_000 840
_exptl_crystal_size_max 0.21
_exptl_crystal_size_mid 0.17
_exptl_crystal_size_min 0.12
_refine_diff_density_max 1.502
_refine_diff_density_min -1.185
_refine_ls_abs_structure_details
;
Flack <i>x</i> determined using 3850 quotients
[(<i>I</i>^+^)-(<i>I</i>^-^)]/[(<i>I</i>^+^)+(<i>I</i>^-^)]
(Parsons <i>et al.</i>,  2013)
;
_refine_ls_abs_structure_Flack -0.009(4)
_refine_ls_extinction_method none
_refine_ls_goodness_of_fit_ref 1.046
_refine_ls_hydrogen_treatment mixed
_refine_ls_matrix_type full
_refine_ls_number_parameters 431
_refine_ls_number_reflns 10769
_refine_ls_number_restraints 13
_refine_ls_restrained_S_all 1.046
_refine_ls_R_factor_all 0.0524
_refine_ls_R_factor_gt 0.0434
_refine_ls_shift/su_max 0.001
_refine_ls_shift/su_mean 0.000
_refine_ls_structure_factor_coef Fsqd
_refine_ls_weighting_details 'w=1/[\s^2^(Fo^2^)+(0.0581P)^2^+0.9636P] where P=(Fo^2^+2Fc^2^)/3'
_refine_ls_weighting_scheme calc
_refine_ls_wR_factor_gt 0.1036
_refine_ls_wR_factor_ref 0.1088
_reflns_number_gt 9436
_reflns_number_total 10769
_reflns_threshold_expression 'I > 2\s(I)'
_cod_data_source_file ex2048sup1.cif
_cod_data_source_block I
_cod_database_code 2243940
_shelx_space_group_comment
;
The symmetry employed for this shelxl refinement is uniquely defined
by the following loop, which should always be used as a source of
symmetry information in preference to the above space-group names.
They are only intended as comments.
;
_shelx_estimated_absorpt_t_min 0.759
_shelx_estimated_absorpt_t_max 0.851

loop_
_space_group_symop_operation_xyz
'x, y, z'
'-x, y+1/2, -z'

loop_
_atom_site_type_symbol
_atom_site_label
_atom_site_fract_x
_atom_site_fract_y
_atom_site_fract_z
_atom_site_U_iso_or_equiv
_atom_site_adp_type
_atom_site_calc_flag
_atom_site_occupancy
_atom_site_disorder_assembly
_atom_site_disorder_group
Ni Ni1 0.66455(4) 0.50226(6) 0.35327(3) 0.01526(11) Uani d 1 . .
Ni Ni2 0.41917(4) 0.48960(6) 0.15985(3) 0.01813(12) Uani d 1 . .
Cl Cl2 0.61155(8) 0.45928(14) 0.19208(7) 0.0259(2) Uani d 1 . .
Cl Cl3 0.48342(7) 0.60270(12) 0.30567(7) 0.0212(2) Uani d 1 . .
Cl Cl1 0.74487(8) 0.75170(12) 0.37010(7) 0.0249(2) Uani d 1 . .
Cl Cl4 0.38501(9) 0.25191(13) 0.21270(9) 0.0336(3) Uani d 1 . .
O O1 0.7388(3) 0.6301(4) 0.5389(2) 0.0244(7) Uani d 1 . .
H H1 0.740(5) 0.705(7) 0.507(4) 0.037 Uiso d 1 . .
N N1 0.8111(3) 0.3926(4) 0.3786(2) 0.0182(7) Uani d 1 . .
N N3 0.6939(2) 0.5043(5) 0.4853(2) 0.0183(6) Uani d 1 . .
N N2 0.6216(3) 0.2811(4) 0.3745(2) 0.0183(7) Uani d 1 . .
H H2 0.563(4) 0.289(6) 0.339(3) 0.022 Uiso d 1 . .
O O2 0.1908(3) 0.4533(5) 0.1497(2) 0.0339(9) Uani d 1 . .
H H2A 0.226(6) 0.389(9) 0.176(5) 0.051 Uiso d 1 . .
C C8 0.6846(3) 0.3877(5) 0.5258(3) 0.0203(8) Uani d 1 . .
C C5 0.8008(3) 0.2431(5) 0.3699(3) 0.0202(8) Uani d 1 . .
N N6 0.2619(3) 0.5471(4) 0.1318(2) 0.0212(8) Uani d 1 . .
N N5 0.4081(3) 0.6943(5) 0.0936(3) 0.0394(12) Uani d 1 . .
H H5 0.468(5) 0.736(8) 0.140(4) 0.047 Uiso d 1 . .
C C12 0.7001(3) 0.1123(6) 0.5107(3) 0.0250(9) Uani d 1 . .
H H12A 0.660298 0.022653 0.478112 0.030 Uiso calc 1 . .
H H12B 0.770464 0.117488 0.504159 0.030 Uiso calc 1 . .
C C14 0.9033(3) 0.2356(6) 0.6758(3) 0.0257(9) Uani d 1 . .
C C3 0.9925(4) 0.2136(6) 0.4131(3) 0.0301(11) Uani d 1 . .
H H3 1.054899 0.151943 0.425362 0.036 Uiso calc 1 . .
C C9 0.7192(4) 0.3765(6) 0.6253(3) 0.0279(10) Uani d 1 . .
H H9A 0.653362 0.378843 0.638523 0.034 Uiso calc 1 . .
H H9B 0.764996 0.464264 0.654444 0.034 Uiso calc 1 . .
C C1 0.9109(3) 0.4531(5) 0.4044(3) 0.0220(9) Uani d 1 . .
H H1A 0.918464 0.558677 0.410777 0.026 Uiso calc 1 . .
C C30 0.0369(4) 0.6416(7) -0.1114(4) 0.0357(12) Uani d 1 . .
N N4 0.3669(3) 0.4143(6) 0.0282(3) 0.0361(11) Uani d 1 . .
C C2 1.0041(3) 0.3660(6) 0.4222(3) 0.0277(10) Uani d 1 . .
H H2B 1.074096 0.411370 0.440161 0.033 Uiso calc 1 . .
C C25 0.1029(4) 0.7072(7) 0.0546(4) 0.0384(13) Uani d 1 . .
H H25A 0.095090 0.786671 0.093629 0.046 Uiso calc 1 . .
H H25B 0.059972 0.619493 0.058673 0.046 Uiso calc 1 . .
C C7 0.6314(3) 0.2540(5) 0.4678(3) 0.0206(8) Uani d 1 . .
C C4 0.8897(4) 0.1499(6) 0.3860(3) 0.0278(10) Uani d 1 . .
H H4 0.880183 0.044699 0.378533 0.033 Uiso calc 1 . .
C C24 0.2208(4) 0.6641(5) 0.0869(3) 0.0258(10) Uani d 1 . .
C C6 0.6855(3) 0.1848(5) 0.3402(3) 0.0218(8) Uani d 1 . .
H H6A 0.649955 0.182503 0.274260 0.026 Uiso calc 1 . .
H H6B 0.687313 0.081400 0.362311 0.026 Uiso calc 1 . .
C C10 0.7844(4) 0.2319(6) 0.6644(3) 0.0281(10) Uani d 1 . .
H H10 0.785669 0.219265 0.725250 0.034 Uiso calc 1 . .
C C23 0.2999(4) 0.7724(5) 0.0732(4) 0.0365(12) Uani d 1 . .
C C15 0.9419(4) 0.3220(6) 0.6296(3) 0.0301(10) Uani d 1 . .
H H15A 1.016603 0.314817 0.638711 0.036 Uiso calc 1 . .
H H15B 0.894916 0.391186 0.587469 0.036 Uiso calc 1 . .
C C31 0.0663(3) 0.5006(7) -0.0931(3) 0.0322(10) Uani d 1 . .
H H31A 0.053020 0.430999 -0.140077 0.039 Uiso calc 1 . .
H H31B 0.100801 0.468485 -0.032826 0.039 Uiso calc 1 . .
C C13 0.5139(3) 0.2394(7) 0.4628(3) 0.0314(11) Uani d 1 . .
H H13A 0.471161 0.327732 0.433110 0.047 Uiso calc 1 . .
H H13B 0.516636 0.231714 0.523147 0.047 Uiso calc 1 . .
H H13C 0.479378 0.149469 0.428806 0.047 Uiso calc 1 . .
C C11 0.7236(4) 0.0951(6) 0.6094(3) 0.0306(11) Uani d 1 . .
H H11A 0.768517 0.004325 0.633040 0.037 Uiso calc 1 . .
H H11B 0.653697 0.081821 0.615749 0.037 Uiso calc 1 . .
C C16 0.9776(4) 0.1259(6) 0.7427(3) 0.0313(11) Uani d 1 . .
H H16A 0.980940 0.149758 0.802043 0.047 Uiso calc 1 . .
H H16B 1.051172 0.132186 0.743621 0.047 Uiso calc 1 . .
H H16C 0.948965 0.024270 0.726130 0.047 Uiso calc 1 . .
C C18 0.2741(6) 0.2441(10) -0.0937(4) 0.0582(18) Uani d 1 . .
H H18 0.234602 0.153747 -0.115022 0.070 Uiso calc 1 . .
C C17 0.3151(5) 0.2832(8) -0.0055(4) 0.0493(16) Uani d 1 . .
H H17 0.306660 0.213712 0.035033 0.059 Uiso calc 1 . .
C C26 0.0565(4) 0.7638(7) -0.0421(4) 0.0423(14) Uani d 1 . .
H H26 -0.016160 0.810447 -0.054167 0.051 Uiso calc 1 . .
C C21 0.3804(4) 0.5139(10) -0.0254(4) 0.0504(17) Uani d 1 . .
C C28 0.2479(5) 0.8323(7) -0.0237(4) 0.0486(16) Uani d 1 . .
H H28A 0.293285 0.915184 -0.030027 0.058 Uiso calc 1 . .
H H28B 0.247256 0.751483 -0.065083 0.058 Uiso calc 1 . .
C C32 -0.0176(7) 0.6926(9) -0.2067(4) 0.068(2) Uani d 1 . .
H H32A 0.032890 0.756035 -0.220891 0.101 Uiso calc 1 . .
H H32B -0.083660 0.749858 -0.215141 0.101 Uiso calc 1 . .
H H32C -0.037751 0.605256 -0.246168 0.101 Uiso calc 1 . .
C C22 0.4373(5) 0.6511(10) 0.0162(4) 0.064(2) Uani d 1 . .
H H22A 0.416191 0.732765 -0.028357 0.077 Uiso calc 1 . .
H H22B 0.517365 0.635850 0.038173 0.077 Uiso calc 1 . .
C C27 0.1312(6) 0.8883(7) -0.0493(4) 0.0552(18) Uani d 1 . .
H H27A 0.101814 0.926492 -0.111198 0.066 Uiso calc 1 . .
H H27B 0.132010 0.972060 -0.009604 0.066 Uiso calc 1 . .
C C29 0.3272(7) 0.8968(8) 0.1403(5) 0.068(2) Uani d 1 . .
H H29A 0.368891 0.856492 0.200143 0.102 Uiso calc 1 . .
H H29B 0.259425 0.942465 0.137844 0.102 Uiso calc 1 . .
H H29C 0.371164 0.972534 0.126705 0.102 Uiso calc 1 . .
C C19 0.2927(7) 0.3391(10) -0.1474(5) 0.069(2) Uani d 1 . .
H H19 0.270015 0.312455 -0.208304 0.082 Uiso calc 1 . .
C C20 0.3427(6) 0.4734(12) -0.1196(4) 0.070(2) Uani d 1 . .
H H20 0.353114 0.539853 -0.160608 0.084 Uiso calc 1 . .

loop_
_atom_site_aniso_label
_atom_site_aniso_U_11
_atom_site_aniso_U_22
_atom_site_aniso_U_33
_atom_site_aniso_U_12
_atom_site_aniso_U_13
_atom_site_aniso_U_23
Ni1 0.01393(19) 0.0171(2) 0.0136(2) 0.0000(2) 0.00431(17) 0.0017(2)
Ni2 0.0158(2) 0.0210(3) 0.0153(2) -0.0019(2) 0.00406(17) -0.0011(2)
Cl2 0.0180(4) 0.0431(7) 0.0155(4) 0.0016(4) 0.0057(3) 0.0037(4)
Cl3 0.0178(4) 0.0225(5) 0.0194(5) 0.0017(4) 0.0034(4) -0.0031(4)
Cl1 0.0240(5) 0.0198(5) 0.0244(5) -0.0048(4) 0.0031(4) 0.0052(4)
Cl4 0.0301(5) 0.0180(5) 0.0367(7) -0.0042(4) -0.0027(5) 0.0021(5)
O1 0.0275(15) 0.0233(17) 0.0205(16) 0.0014(13) 0.0077(13) -0.0051(13)
N1 0.0159(14) 0.0249(19) 0.0133(16) 0.0017(13) 0.0054(13) 0.0017(14)
N3 0.0163(13) 0.0206(17) 0.0170(15) 0.0001(15) 0.0056(12) 0.0000(16)
N2 0.0122(13) 0.0204(19) 0.0200(18) 0.0019(13) 0.0044(13) 0.0019(14)
O2 0.0186(14) 0.052(3) 0.0312(19) -0.0003(14) 0.0099(13) 0.0128(17)
C8 0.0184(18) 0.026(2) 0.020(2) 0.0079(16) 0.0113(16) 0.0058(17)
C5 0.0221(18) 0.025(2) 0.0146(19) 0.0034(17) 0.0086(15) 0.0006(17)
N6 0.0182(15) 0.028(2) 0.0163(17) 0.0011(13) 0.0055(14) -0.0007(14)
N5 0.029(2) 0.040(3) 0.033(2) -0.0178(19) -0.0040(18) 0.020(2)
C12 0.0200(18) 0.025(2) 0.027(2) -0.0009(17) 0.0064(17) 0.0088(19)
C14 0.0249(19) 0.033(3) 0.016(2) 0.0063(18) 0.0045(16) 0.0044(19)
C3 0.025(2) 0.036(3) 0.029(3) 0.0125(19) 0.0111(19) 0.004(2)
C9 0.032(2) 0.037(3) 0.018(2) 0.011(2) 0.0145(18) 0.006(2)
C1 0.0194(17) 0.028(2) 0.019(2) 0.0006(16) 0.0077(15) 0.0024(17)
C30 0.035(2) 0.041(3) 0.033(3) 0.006(2) 0.015(2) 0.000(2)
N4 0.0223(18) 0.061(3) 0.021(2) 0.0157(19) 0.0044(16) -0.005(2)
C2 0.0149(17) 0.041(3) 0.028(2) 0.0019(18) 0.0097(17) 0.007(2)
C25 0.033(2) 0.047(3) 0.031(3) 0.022(2) 0.009(2) -0.001(2)
C7 0.0174(16) 0.025(2) 0.022(2) 0.0014(16) 0.0105(15) 0.0077(18)
C4 0.025(2) 0.032(3) 0.027(2) 0.0106(18) 0.0114(18) 0.002(2)
C24 0.029(2) 0.025(2) 0.017(2) 0.0080(18) 0.0041(18) -0.0052(18)
C6 0.0243(19) 0.017(2) 0.024(2) 0.0046(16) 0.0094(17) -0.0026(17)
C10 0.030(2) 0.034(3) 0.024(2) 0.007(2) 0.0142(18) 0.012(2)
C23 0.048(3) 0.015(2) 0.032(3) -0.003(2) 0.001(2) 0.006(2)
C15 0.0204(19) 0.036(3) 0.028(2) 0.0014(18) 0.0032(18) 0.008(2)
C31 0.0267(19) 0.033(2) 0.032(2) -0.005(2) 0.0058(18) 0.001(3)
C13 0.0198(19) 0.040(3) 0.034(3) -0.001(2) 0.0108(18) 0.010(2)
C11 0.026(2) 0.033(3) 0.035(3) 0.0008(19) 0.015(2) 0.018(2)
C16 0.033(2) 0.037(3) 0.024(2) 0.009(2) 0.0120(19) 0.011(2)
C18 0.059(4) 0.067(4) 0.032(3) 0.026(4) 0.003(3) -0.011(3)
C17 0.040(3) 0.057(4) 0.032(3) 0.025(3) -0.004(2) -0.020(3)
C26 0.043(3) 0.047(4) 0.028(3) 0.027(3) 0.005(2) 0.002(2)
C21 0.030(2) 0.091(5) 0.031(3) 0.024(3) 0.013(2) 0.016(3)
C28 0.053(3) 0.029(3) 0.043(3) -0.005(3) -0.002(3) 0.018(3)
C32 0.115(7) 0.050(4) 0.026(3) 0.028(4) 0.016(4) 0.002(3)
C22 0.033(3) 0.113(7) 0.049(4) 0.010(3) 0.020(3) 0.057(4)
C27 0.069(4) 0.029(3) 0.041(3) 0.017(3) -0.004(3) 0.007(3)
C29 0.091(5) 0.027(3) 0.051(4) 0.000(3) -0.007(4) -0.001(3)
C19 0.093(6) 0.071(5) 0.055(4) 0.014(4) 0.044(4) -0.020(4)
C20 0.068(4) 0.104(6) 0.040(3) 0.030(4) 0.025(3) 0.035(4)

loop_
_atom_type_symbol
_atom_type_description
_atom_type_scat_dispersion_real
_atom_type_scat_dispersion_imag
_atom_type_scat_source
C C 0.0033 0.0016 'International Tables Vol C Tables 4.2.6.8 and 6.1.1.4'
H H 0.0000 0.0000 'International Tables Vol C Tables 4.2.6.8 and 6.1.1.4'
Cl Cl 0.1484 0.1585 'International Tables Vol C Tables 4.2.6.8 and 6.1.1.4'
N N 0.0061 0.0033 'International Tables Vol C Tables 4.2.6.8 and 6.1.1.4'
Ni Ni 0.3393 1.1124 'International Tables Vol C Tables 4.2.6.8 and 6.1.1.4'
O O 0.0106 0.0060 'International Tables Vol C Tables 4.2.6.8 and 6.1.1.4'

loop_
_geom_angle_atom_site_label_1
_geom_angle_atom_site_label_2
_geom_angle_atom_site_label_3
_geom_angle_site_symmetry_1
_geom_angle_site_symmetry_3
_geom_angle
_geom_angle_publ_flag
Cl3 Ni1 Cl2 . . 84.13(4) ?
Cl3 Ni1 Cl1 . . 91.99(4) ?
Cl1 Ni1 Cl2 . . 100.61(4) ?
N1 Ni1 Cl2 . . 88.69(10) ?
N1 Ni1 Cl3 . . 171.31(10) ?
N1 Ni1 Cl1 . . 94.14(11) ?
N1 Ni1 N2 . . 79.91(13) ?
N3 Ni1 Cl2 . . 170.10(12) ?
N3 Ni1 Cl3 . . 94.30(9) ?
N3 Ni1 Cl1 . . 89.21(12) ?
N3 Ni1 N1 . . 91.94(13) ?
N3 Ni1 N2 . . 77.38(15) ?
N2 Ni1 Cl2 . . 93.02(10) ?
N2 Ni1 Cl3 . . 95.56(9) ?
N2 Ni1 Cl1 . . 165.04(11) ?
Cl3 Ni2 Cl2 . . 84.97(4) ?
Cl4 Ni2 Cl2 . . 99.38(4) ?
Cl4 Ni2 Cl3 . . 93.14(5) ?
N6 Ni2 Cl2 . . 171.72(12) ?
N6 Ni2 Cl3 . . 92.13(11) ?
N6 Ni2 Cl4 . . 88.51(11) ?
N6 Ni2 N5 . . 79.29(16) ?
N6 Ni2 N4 . . 88.11(15) ?
N5 Ni2 Cl2 . . 93.15(13) ?
N5 Ni2 Cl3 . . 94.06(15) ?
N5 Ni2 Cl4 . . 166.04(12) ?
N4 Ni2 Cl2 . . 93.92(11) ?
N4 Ni2 Cl3 . . 173.62(15) ?
N4 Ni2 Cl4 . . 93.24(16) ?
N4 Ni2 N5 . . 79.7(2) ?
Ni2 Cl2 Ni1 . . 91.88(4) ?
Ni1 Cl3 Ni2 . . 94.09(4) ?
N3 O1 H1 . . 111(4) ?
C5 N1 Ni1 . . 113.6(3) ?
C1 N1 Ni1 . . 127.6(3) ?
C1 N1 C5 . . 118.8(4) ?
O1 N3 Ni1 . . 121.4(3) ?
C8 N3 Ni1 . . 122.2(3) ?
C8 N3 O1 . . 115.9(3) ?
Ni1 N2 H2 . . 93(4) ?
C7 N2 Ni1 . . 113.6(3) ?
C7 N2 H2 . . 116(4) ?
C6 N2 Ni1 . . 104.0(2) ?
C6 N2 H2 . . 109(4) ?
C6 N2 C7 . . 118.1(3) ?
N6 O2 H2A . . 105(5) ?
N3 C8 C9 . . 124.7(4) ?
N3 C8 C7 . . 116.1(4) ?
C9 C8 C7 . . 119.2(4) ?
N1 C5 C4 . . 122.3(4) ?
N1 C5 C6 . . 115.1(4) ?
C4 C5 C6 . . 122.6(4) ?
O2 N6 Ni2 . . 122.4(3) ?
C24 N6 Ni2 . . 120.3(3) ?
C24 N6 O2 . . 116.7(4) ?
Ni2 N5 H5 . . 94(4) ?
C23 N5 Ni2 . . 112.0(3) ?
C23 N5 H5 . . 115(4) ?
C23 N5 C22 . . 118.6(4) ?
C22 N5 Ni2 . . 102.9(4) ?
C22 N5 H5 . . 110(4) ?
H12A C12 H12B . . 107.8 ?
C7 C12 H12A . . 109.0 ?
C7 C12 H12B . . 109.0 ?
C11 C12 H12A . . 109.0 ?
C11 C12 H12B . . 109.0 ?
C11 C12 C7 . . 113.0(4) ?
C15 C14 C10 . . 124.9(4) ?
C15 C14 C16 . . 120.2(4) ?
C16 C14 C10 . . 114.9(4) ?
C2 C3 H3 . . 120.1 ?
C2 C3 C4 . . 119.7(4) ?
C4 C3 H3 . . 120.1 ?
C8 C9 H9A . . 109.2 ?
C8 C9 H9B . . 109.2 ?
C8 C9 C10 . . 112.2(4) ?
H9A C9 H9B . . 107.9 ?
C10 C9 H9A . . 109.2 ?
C10 C9 H9B . . 109.2 ?
N1 C1 H1A . . 119.0 ?
N1 C1 C2 . . 122.1(4) ?
C2 C1 H1A . . 119.0 ?
C31 C30 C26 . . 124.8(5) ?
C31 C30 C32 . . 120.1(5) ?
C32 C30 C26 . . 115.1(5) ?
C17 N4 Ni2 . . 126.7(4) ?
C21 N4 Ni2 . . 113.2(4) ?
C21 N4 C17 . . 119.9(5) ?
C3 C2 C1 . . 118.6(4) ?
C3 C2 H2B . . 120.7 ?
C1 C2 H2B . . 120.7 ?
H25A C25 H25B . . 107.9 ?
C24 C25 H25A . . 109.2 ?
C24 C25 H25B . . 109.2 ?
C24 C25 C26 . . 112.1(4) ?
C26 C25 H25A . . 109.2 ?
C26 C25 H25B . . 109.2 ?
N2 C7 C8 . . 109.8(3) ?
N2 C7 C12 . . 112.5(3) ?
N2 C7 C13 . . 107.1(3) ?
C8 C7 C12 . . 108.5(3) ?
C8 C7 C13 . . 108.0(4) ?
C13 C7 C12 . . 110.9(4) ?
C5 C4 H4 . . 120.7 ?
C3 C4 C5 . . 118.5(5) ?
C3 C4 H4 . . 120.7 ?
N6 C24 C25 . . 124.3(5) ?
N6 C24 C23 . . 116.7(4) ?
C25 C24 C23 . . 118.8(4) ?
N2 C6 C5 . . 110.5(4) ?
N2 C6 H6A . . 109.6 ?
N2 C6 H6B . . 109.6 ?
C5 C6 H6A . . 109.6 ?
C5 C6 H6B . . 109.6 ?
H6A C6 H6B . . 108.1 ?
C14 C10 C9 . . 114.7(4) ?
C14 C10 H10 . . 106.7 ?
C14 C10 C11 . . 111.4(4) ?
C9 C10 H10 . . 106.7 ?
C11 C10 C9 . . 110.3(4) ?
C11 C10 H10 . . 106.7 ?
N5 C23 C28 . . 112.0(5) ?
C24 C23 N5 . . 109.5(4) ?
C24 C23 C28 . . 108.9(4) ?
C29 C23 N5 . . 104.7(5) ?
C29 C23 C24 . . 109.9(5) ?
C29 C23 C28 . . 111.8(5) ?
C14 C15 H15A . . 120.0 ?
C14 C15 H15B . . 120.0 ?
H15A C15 H15B . . 120.0 ?
C30 C31 H31A . . 120.0 ?
C30 C31 H31B . . 120.0 ?
H31A C31 H31B . . 120.0 ?
C7 C13 H13A . . 109.5 ?
C7 C13 H13B . . 109.5 ?
C7 C13 H13C . . 109.5 ?
H13A C13 H13B . . 109.5 ?
H13A C13 H13C . . 109.5 ?
H13B C13 H13C . . 109.5 ?
C12 C11 C10 . . 112.0(4) ?
C12 C11 H11A . . 109.2 ?
C12 C11 H11B . . 109.2 ?
C10 C11 H11A . . 109.2 ?
C10 C11 H11B . . 109.2 ?
H11A C11 H11B . . 107.9 ?
C14 C16 H16A . . 109.5 ?
C14 C16 H16B . . 109.5 ?
C14 C16 H16C . . 109.5 ?
H16A C16 H16B . . 109.5 ?
H16A C16 H16C . . 109.5 ?
H16B C16 H16C . . 109.5 ?
C17 C18 H18 . . 121.9 ?
C19 C18 H18 . . 121.9 ?
C19 C18 C17 . . 116.1(8) ?
N4 C17 C18 . . 124.7(7) ?
N4 C17 H17 . . 117.7 ?
C18 C17 H17 . . 117.7 ?
C30 C26 C25 . . 114.3(5) ?
C30 C26 H26 . . 107.1 ?
C30 C26 C27 . . 112.5(5) ?
C25 C26 H26 . . 107.1 ?
C27 C26 C25 . . 108.5(5) ?
C27 C26 H26 . . 107.1 ?
N4 C21 C22 . . 116.4(5) ?
N4 C21 C20 . . 117.2(8) ?
C22 C21 C20 . . 126.3(7) ?
C23 C28 H28A . . 109.2 ?
C23 C28 H28B . . 109.2 ?
H28A C28 H28B . . 107.9 ?
C27 C28 C23 . . 112.2(6) ?
C27 C28 H28A . . 109.2 ?
C27 C28 H28B . . 109.2 ?
C30 C32 H32A . . 109.5 ?
C30 C32 H32B . . 109.5 ?
C30 C32 H32C . . 109.5 ?
H32A C32 H32B . . 109.5 ?
H32A C32 H32C . . 109.5 ?
H32B C32 H32C . . 109.5 ?
N5 C22 H22A . . 109.7 ?
N5 C22 H22B . . 109.7 ?
C21 C22 N5 . . 110.0(4) ?
C21 C22 H22A . . 109.7 ?
C21 C22 H22B . . 109.7 ?
H22A C22 H22B . . 108.2 ?
C26 C27 H27A . . 109.3 ?
C26 C27 H27B . . 109.3 ?
C28 C27 C26 . . 111.5(5) ?
C28 C27 H27A . . 109.3 ?
C28 C27 H27B . . 109.3 ?
H27A C27 H27B . . 108.0 ?
C23 C29 H29A . . 109.5 ?
C23 C29 H29B . . 109.5 ?
C23 C29 H29C . . 109.5 ?
H29A C29 H29B . . 109.5 ?
H29A C29 H29C . . 109.5 ?
H29B C29 H29C . . 109.5 ?
C18 C19 H19 . . 118.5 ?
C18 C19 C20 . . 123.0(7) ?
C20 C19 H19 . . 118.5 ?
C21 C20 H20 . . 120.5 ?
C19 C20 C21 . . 119.0(7) ?
C19 C20 H20 . . 120.5 ?

loop_
_geom_bond_atom_site_label_1
_geom_bond_atom_site_label_2
_geom_bond_site_symmetry_2
_geom_bond_distance
_geom_bond_publ_flag
Ni1 Cl2 . 2.4762(11) ?
Ni1 Cl3 . 2.3964(10) ?
Ni1 Cl1 . 2.4408(12) ?
Ni1 N1 . 2.077(3) ?
Ni1 N3 . 2.041(3) ?
Ni1 N2 . 2.126(4) ?
Ni2 Cl2 . 2.4216(10) ?
Ni2 Cl3 . 2.4128(12) ?
Ni2 Cl4 . 2.4077(14) ?
Ni2 N6 . 2.027(3) ?
Ni2 N5 . 2.103(4) ?
Ni2 N4 . 2.095(4) ?
O1 H1 . 0.85(7) ?
O1 N3 . 1.403(5) ?
N1 C5 . 1.345(6) ?
N1 C1 . 1.338(5) ?
N3 C8 . 1.269(6) ?
N2 H2 . 0.77(5) ?
N2 C7 . 1.503(5) ?
N2 C6 . 1.477(5) ?
O2 H2A . 0.76(8) ?
O2 N6 . 1.385(5) ?
C8 C9 . 1.509(6) ?
C8 C7 . 1.513(7) ?
C5 C4 . 1.385(6) ?
C5 C6 . 1.508(6) ?
N6 C24 . 1.269(6) ?
N5 H5 . 0.93(7) ?
N5 C23 . 1.517(7) ?
N5 C22 . 1.524(9) ?
C12 H12A . 0.9900 ?
C12 H12B . 0.9900 ?
C12 C7 . 1.555(6) ?
C12 C11 . 1.528(7) ?
C14 C10 . 1.523(6) ?
C14 C15 . 1.326(7) ?
C14 C16 . 1.506(7) ?
C3 H3 . 0.9500 ?
C3 C2 . 1.373(8) ?
C3 C4 . 1.384(7) ?
C9 H9A . 0.9900 ?
C9 H9B . 0.9900 ?
C9 C10 . 1.545(7) ?
C1 H1A . 0.9500 ?
C1 C2 . 1.396(6) ?
C30 C31 . 1.318(8) ?
C30 C26 . 1.521(8) ?
C30 C32 . 1.503(8) ?
N4 C17 . 1.359(8) ?
N4 C21 . 1.314(8) ?
C2 H2B . 0.9500 ?
C25 H25A . 0.9900 ?
C25 H25B . 0.9900 ?
C25 C24 . 1.495(6) ?
C25 C26 . 1.536(8) ?
C7 C13 . 1.545(5) ?
C4 H4 . 0.9500 ?
C24 C23 . 1.516(7) ?
C6 H6A . 0.9900 ?
C6 H6B . 0.9900 ?
C10 H10 . 1.0000 ?
C10 C11 . 1.540(8) ?
C23 C28 . 1.550(8) ?
C23 C29 . 1.502(9) ?
C15 H15A . 0.9500 ?
C15 H15B . 0.9500 ?
C31 H31A . 0.9500 ?
C31 H31B . 0.9500 ?
C13 H13A . 0.9800 ?
C13 H13B . 0.9800 ?
C13 H13C . 0.9800 ?
C11 H11A . 0.9900 ?
C11 H11B . 0.9900 ?
C16 H16A . 0.9800 ?
C16 H16B . 0.9800 ?
C16 H16C . 0.9800 ?
C18 H18 . 0.9500 ?
C18 C17 . 1.370(8) ?
C18 C19 . 1.318(12) ?
C17 H17 . 0.9500 ?
C26 H26 . 1.0000 ?
C26 C27 . 1.532(10) ?
C21 C22 . 1.457(12) ?
C21 C20 . 1.465(10) ?
C28 H28A . 0.9900 ?
C28 H28B . 0.9900 ?
C28 C27 . 1.525(9) ?
C32 H32A . 0.9800 ?
C32 H32B . 0.9800 ?
C32 H32C . 0.9800 ?
C22 H22A . 0.9900 ?
C22 H22B . 0.9900 ?
C27 H27A . 0.9900 ?
C27 H27B . 0.9900 ?
C29 H29A . 0.9800 ?
C29 H29B . 0.9800 ?
C29 H29C . 0.9800 ?
C19 H19 . 0.9500 ?
C19 C20 . 1.360(13) ?
C20 H20 . 0.9500 ?

loop_
_geom_hbond_atom_site_label_D
_geom_hbond_atom_site_label_H
_geom_hbond_atom_site_label_A
_geom_hbond_site_symmetry_A
_geom_hbond_distance_DH
_geom_hbond_distance_HA
_geom_hbond_distance_DA
_geom_hbond_angle_DHA
_geom_hbond_publ_flag
O1 H1 Cl1 . 0.85(7) 2.32(6) 3.009(4) 139(6) yes
N2 H2 Cl4 . 0.77(5) 2.46(5) 3.209(4) 166(5) yes
O2 H2A Cl4 . 0.76(8) 2.31(7) 2.978(4) 147(7) yes
C3 H3 O1 2_746 0.95 2.58 3.432(5) 148.9 yes
C1 H1A Cl1 . 0.95 2.75 3.369(5) 123.7 yes
C6 H6A Cl2 . 0.99 2.76 3.309(5) 115.2 yes
C11 H11B Cl3 2_646 0.99 2.64 3.573(5) 156.4 yes
C17 H17 Cl4 . 0.95 2.69 3.327(6) 124.9 yes
C26 H26 O2 2 1.00 2.56 3.489(6) 154.1 yes
C22 H22B Cl2 . 0.99 2.81 3.352(6) 115.3 yes
C19 H19 Cl1 2_645 0.95 2.64 3.570(7) 166.6 yes

loop_
_geom_torsion_atom_site_label_1
_geom_torsion_atom_site_label_2
_geom_torsion_atom_site_label_3
_geom_torsion_atom_site_label_4
_geom_torsion_site_symmetry_1
_geom_torsion_site_symmetry_2
_geom_torsion_site_symmetry_3
_geom_torsion_site_symmetry_4
_geom_torsion
_geom_torsion_publ_flag
Ni1 N1 C5 C4 . . . . -178.5(3) ?
Ni1 N1 C5 C6 . . . . 2.4(4) ?
Ni1 N1 C1 C2 . . . . 177.8(3) ?
Ni1 N3 C8 C9 . . . . 171.5(3) ?
Ni1 N3 C8 C7 . . . . -10.6(5) ?
Ni1 N2 C7 C8 . . . . -7.7(4) ?
Ni1 N2 C7 C12 . . . . -128.6(3) ?
Ni1 N2 C7 C13 . . . . 109.3(4) ?
Ni1 N2 C6 C5 . . . . 43.4(4) ?
Ni2 N6 C24 C25 . . . . 173.2(4) ?
Ni2 N6 C24 C23 . . . . -12.5(6) ?
Ni2 N5 C23 C24 . . . . -13.2(5) ?
Ni2 N5 C23 C28 . . . . -134.2(4) ?
Ni2 N5 C23 C29 . . . . 104.5(5) ?
Ni2 N5 C22 C21 . . . . 44.6(5) ?
Ni2 N4 C17 C18 . . . . 174.2(4) ?
Ni2 N4 C21 C22 . . . . 5.4(6) ?
Ni2 N4 C21 C20 . . . . -178.0(4) ?
O1 N3 C8 C9 . . . . -0.7(6) ?
O1 N3 C8 C7 . . . . 177.3(3) ?
N1 C5 C4 C3 . . . . 1.0(7) ?
N1 C5 C6 N2 . . . . -32.3(5) ?
N1 C1 C2 C3 . . . . -0.2(7) ?
N3 C8 C9 C10 . . . . -134.2(4) ?
N3 C8 C7 N2 . . . . 11.5(5) ?
N3 C8 C7 C12 . . . . 134.8(4) ?
N3 C8 C7 C13 . . . . -104.9(4) ?
O2 N6 C24 C25 . . . . 1.3(6) ?
O2 N6 C24 C23 . . . . 175.6(4) ?
C8 C9 C10 C14 . . . . 77.6(5) ?
C8 C9 C10 C11 . . . . -49.1(5) ?
C5 N1 C1 C2 . . . . 0.3(6) ?
N6 C24 C23 N5 . . . . 16.7(6) ?
N6 C24 C23 C28 . . . . 139.5(5) ?
N6 C24 C23 C29 . . . . -97.7(5) ?
N5 C23 C28 C27 . . . . 170.8(5) ?
C14 C10 C11 C12 . . . . -72.9(5) ?
C9 C8 C7 N2 . . . . -170.4(3) ?
C9 C8 C7 C12 . . . . -47.1(5) ?
C9 C8 C7 C13 . . . . 73.2(5) ?
C9 C10 C11 C12 . . . . 55.6(5) ?
C1 N1 C5 C4 . . . . -0.6(6) ?
C1 N1 C5 C6 . . . . -179.7(4) ?
C30 C26 C27 C28 . . . . -67.9(6) ?
N4 C21 C22 N5 . . . . -35.0(7) ?
N4 C21 C20 C19 . . . . 2.4(9) ?
C2 C3 C4 C5 . . . . -0.9(7) ?
C25 C24 C23 N5 . . . . -168.7(4) ?
C25 C24 C23 C28 . . . . -45.9(6) ?
C25 C24 C23 C29 . . . . 76.9(6) ?
C25 C26 C27 C28 . . . . 59.6(6) ?
C7 N2 C6 C5 . . . . -83.5(4) ?
C7 C8 C9 C10 . . . . 47.9(5) ?
C7 C12 C11 C10 . . . . -57.9(5) ?
C4 C5 C6 N2 . . . . 148.6(4) ?
C4 C3 C2 C1 . . . . 0.6(7) ?
C24 C25 C26 C30 . . . . 73.6(6) ?
C24 C25 C26 C27 . . . . -52.8(6) ?
C24 C23 C28 C27 . . . . 49.5(6) ?
C6 N2 C7 C8 . . . . 114.5(4) ?
C6 N2 C7 C12 . . . . -6.5(5) ?
C6 N2 C7 C13 . . . . -128.6(4) ?
C6 C5 C4 C3 . . . . 180.0(4) ?
C23 N5 C22 C21 . . . . -79.6(6) ?
C23 C28 C27 C26 . . . . -59.7(7) ?
C15 C14 C10 C9 . . . . -24.5(7) ?
C15 C14 C10 C11 . . . . 101.6(6) ?
C31 C30 C26 C25 . . . . -6.7(8) ?
C31 C30 C26 C27 . . . . 117.5(6) ?
C11 C12 C7 N2 . . . . 172.3(3) ?
C11 C12 C7 C8 . . . . 50.6(4) ?
C11 C12 C7 C13 . . . . -67.8(5) ?
C16 C14 C10 C9 . . . . 158.2(4) ?
C16 C14 C10 C11 . . . . -75.7(5) ?
C18 C19 C20 C21 . . . . 1.5(12) ?
C17 N4 C21 C22 . . . . -179.7(5) ?
C17 N4 C21 C20 . . . . -3.0(7) ?
C17 C18 C19 C20 . . . . -4.4(11) ?
C26 C25 C24 N6 . . . . -136.7(5) ?
C26 C25 C24 C23 . . . . 49.2(7) ?
C21 N4 C17 C18 . . . . 0.0(8) ?
C32 C30 C26 C25 . . . . 174.8(6) ?
C32 C30 C26 C27 . . . . -60.9(7) ?
C22 N5 C23 C24 . . . . 106.3(6) ?
C22 N5 C23 C28 . . . . -14.6(6) ?
C22 N5 C23 C29 . . . . -135.9(6) ?
C22 C21 C20 C19 . . . . 178.6(6) ?
C29 C23 C28 C27 . . . . -72.1(7) ?
C19 C18 C17 N4 . . . . 3.8(9) ?
C20 C21 C22 N5 . . . . 148.7(6) ?

_cod_database_fobs_code 2243940
